data_2209479
loop_
_publ_author_name
'Odaba\,so\(glu, Mustafa'
'B\"uy\"ukg\"ung\"or, Orhan'

_publ_section_title
;
 3-Anilinoisobenzofuran-1(3<i>H</i>)-one
;
_journal_coeditor_code DN2048
_journal_issue 7
_journal_name_full 'Acta Crystallographica Section E'
_journal_page_first o2943
_journal_page_last o2944
_journal_paper_doi 10.1107/S1600536806022537
_journal_volume 62
_journal_year 2006
_chemical_formula_iupac 'C14 H11 N O2'
_chemical_formula_moiety 'C14 H11 N O2'
_chemical_formula_sum 'C14 H11 N O2'
_chemical_formula_weight 225.24
_chemical_name_common 3-anilinophthalide
_chemical_name_systematic
;
3-anilinoisobenzofuran-1(3H)-one
;
_space_group_IT_number 14
_symmetry_cell_setting monoclinic
_symmetry_space_group_name_Hall '-P 2ybc'
_symmetry_space_group_name_H-M 'P 1 21/c 1'
_atom_sites_solution_hydrogens geom
_atom_sites_solution_primary direct
_atom_sites_solution_secondary difmap
_audit_creation_method SHELXL-97
_cell_angle_alpha 90.00
_cell_angle_beta 128.525(6)
_cell_angle_gamma 90.00
_cell_formula_units_Z 4
_cell_length_a 12.5710(14)
_cell_length_b 7.0258(6)
_cell_length_c 15.7581(15)
_cell_measurement_reflns_used 9007
_cell_measurement_temperature 296
_cell_measurement_theta_max 27.78
_cell_measurement_theta_min 2.06
_cell_volume 1088.8(2)
_computing_cell_refinement X-AREA
_computing_data_collection 'X-AREA (Stoe & Cie, 2002)'
_computing_data_reduction 'X-RED32 (Stoe & Cie, 2002)'
_computing_molecular_graphics 'ORTEP-3 for Windows (Farrugia, 1997)'
_computing_publication_material 'WinGX (Farrugia, 1999)'
_computing_structure_refinement 'SHELXL97 (Sheldrick, 1997)'
_computing_structure_solution 'SHELXS97 (Sheldrick, 1997)'
_diffrn_ambient_temperature 296
_diffrn_detector_area_resol_mean 6.67
_diffrn_measured_fraction_theta_full 0.985
_diffrn_measured_fraction_theta_max 0.985
_diffrn_measurement_device_type 'Stoe IPDS-2'
_diffrn_measurement_method \w
_diffrn_radiation_monochromator 'plane graphite'
_diffrn_radiation_source 'sealed X-ray tube, 12 x 0.4 mm long-fine focus'
_diffrn_radiation_type MoK\a
_diffrn_radiation_wavelength 0.71073
_diffrn_reflns_av_R_equivalents 0.0383
_diffrn_reflns_av_sigmaI/netI 0.0366
_diffrn_reflns_limit_h_max 15
_diffrn_reflns_limit_h_min -15
_diffrn_reflns_limit_k_max 8
_diffrn_reflns_limit_k_min -8
_diffrn_reflns_limit_l_max 19
_diffrn_reflns_limit_l_min -19
_diffrn_reflns_number 7405
_diffrn_reflns_theta_full 25.97
_diffrn_reflns_theta_max 25.97
_diffrn_reflns_theta_min 2.07
_diffrn_standards_decay_% 2
_diffrn_standards_number 0
_exptl_absorpt_coefficient_mu 0.093
_exptl_absorpt_correction_T_max 0.9932
_exptl_absorpt_correction_T_min 0.9693
_exptl_absorpt_correction_type integration
_exptl_absorpt_process_details '(X-RED32; Stoe & Cie, 2002)'
_exptl_crystal_colour 'light brown'
_exptl_crystal_density_diffrn 1.374
_exptl_crystal_density_method 'not measured'
_exptl_crystal_description plate
_exptl_crystal_F_000 472
_exptl_crystal_size_max 0.38
_exptl_crystal_size_mid 0.25
_exptl_crystal_size_min 0.07
_refine_diff_density_max 0.133
_refine_diff_density_min -0.101
_refine_ls_extinction_method none
_refine_ls_goodness_of_fit_ref 1.009
_refine_ls_hydrogen_treatment mixed
_refine_ls_matrix_type full
_refine_ls_number_parameters 157
_refine_ls_number_reflns 2109
_refine_ls_number_restraints 0
_refine_ls_restrained_S_all 1.009
_refine_ls_R_factor_all 0.0614
_refine_ls_R_factor_gt 0.0354
_refine_ls_shift/su_max 0.000
_refine_ls_shift/su_mean 0.000
_refine_ls_structure_factor_coef Fsqd
_refine_ls_weighting_details 'calc w=1/[\s^2^(Fo^2^)+(0.043P)^2^] where P=(Fo^2^+2Fc^2^)/3'
_refine_ls_weighting_scheme calc
_refine_ls_wR_factor_gt 0.0762
_refine_ls_wR_factor_ref 0.0840
_reflns_number_gt 1457
_reflns_number_total 2109
_reflns_threshold_expression I>2\s(I)
_cod_data_source_file dn2048.cif
_cod_data_source_block I
_cod_original_sg_symbol_H-M 'P 21/c'
_cod_database_code 2209479
_cod_database_fobs_code 2209479

loop_
_symmetry_equiv_pos_as_xyz
'x, y, z'
'-x, y+1/2, -z+1/2'
'-x, -y, -z'
'x, -y-1/2, z-1/2'

loop_
_atom_site_type_symbol
_atom_site_label
_atom_site_fract_x
_atom_site_fract_y
_atom_site_fract_z
_atom_site_U_iso_or_equiv
_atom_site_adp_type
_atom_site_calc_flag
_atom_site_refinement_flags
_atom_site_occupancy
C C1 0.55578(17) 0.6667(2) 0.31536(13) 0.0457(4) Uani d . 1
C C2 0.52436(16) 0.70687(19) 0.38900(12) 0.0431(3) Uani d . 1
C C3 0.61107(19) 0.7431(2) 0.49902(14) 0.0534(4) Uani d . 1
H H3 0.7047 0.7492 0.5377 0.064 Uiso calc R 1
C C4 0.5536(2) 0.7699(2) 0.54939(14) 0.0600(5) Uani d . 1
H H4 0.6094 0.7920 0.6237 0.072 Uiso calc R 1
C C5 0.4143(2) 0.7641(2) 0.49068(14) 0.0583(5) Uani d . 1
H H5 0.3779 0.7842 0.5263 0.070 Uiso calc R 1
C C6 0.32817(18) 0.7295(2) 0.38096(13) 0.0511(4) Uani d . 1
H H6 0.2344 0.7270 0.3419 0.061 Uiso calc R 1
C C7 0.38567(16) 0.69855(19) 0.33066(12) 0.0423(3) Uani d . 1
C C8 0.32010(15) 0.6425(2) 0.21569(12) 0.0443(3) Uani d . 1
H H8 0.2783 0.5167 0.2012 0.053 Uiso calc R 1
C C9 0.13879(15) 0.7277(2) 0.02572(12) 0.0435(4) Uani d . 1
C C10 0.06764(17) 0.8744(2) -0.04856(14) 0.0555(4) Uani d . 1
H H10 0.0828 0.9996 -0.0243 0.067 Uiso calc R 1
C C11 -0.02506(19) 0.8361(3) -0.15777(15) 0.0648(5) Uani d . 1
H H11 -0.0739 0.9353 -0.2065 0.078 Uiso calc R 1
C C12 -0.04608(19) 0.6521(3) -0.19547(14) 0.0658(5) Uani d . 1
H H12 -0.1089 0.6264 -0.2693 0.079 Uiso calc R 1
C C13 0.02688(18) 0.5074(3) -0.12273(14) 0.0589(4) Uani d . 1
H H13 0.0141 0.3831 -0.1478 0.071 Uiso calc R 1
C C14 0.11879(17) 0.5433(2) -0.01315(13) 0.0513(4) Uani d . 1
H H14 0.1677 0.4435 0.0351 0.062 Uiso calc R 1
N N1 0.22283(14) 0.77089(19) 0.13675(11) 0.0482(3) Uani d . 1
H H1 0.2453(17) 0.892(3) 0.1521(14) 0.058 Uiso d . 1
O O1 0.66471(11) 0.66527(16) 0.33351(10) 0.0589(3) Uani d . 1
O O2 0.43964(11) 0.62763(15) 0.21637(8) 0.0517(3) Uani d . 1

loop_
_atom_site_aniso_label
_atom_site_aniso_U_11
_atom_site_aniso_U_22
_atom_site_aniso_U_33
_atom_site_aniso_U_12
_atom_site_aniso_U_13
_atom_site_aniso_U_23
C1 0.0508(9) 0.0393(8) 0.0489(10) 0.0041(7) 0.0320(9) 0.0031(6)
C2 0.0507(9) 0.0376(7) 0.0409(9) 0.0016(6) 0.0284(8) 0.0038(6)
C3 0.0573(10) 0.0495(9) 0.0445(10) 0.0003(8) 0.0273(9) 0.0032(7)
C4 0.0838(14) 0.0531(9) 0.0397(10) -0.0021(9) 0.0367(11) -0.0002(7)
C5 0.0842(14) 0.0536(9) 0.0580(12) -0.0015(8) 0.0545(12) -0.0003(8)
C6 0.0591(10) 0.0507(9) 0.0535(11) -0.0027(7) 0.0400(10) 0.0000(7)
C7 0.0520(9) 0.0375(7) 0.0421(9) -0.0010(6) 0.0315(8) 0.0014(6)
C8 0.0483(9) 0.0455(8) 0.0444(9) -0.0038(7) 0.0315(8) -0.0028(7)
C9 0.0403(8) 0.0544(9) 0.0423(9) -0.0001(6) 0.0289(8) 0.0011(7)
C10 0.0599(10) 0.0580(9) 0.0556(11) 0.0063(8) 0.0396(10) 0.0070(8)
C11 0.0611(11) 0.0831(13) 0.0491(11) 0.0169(10) 0.0337(10) 0.0170(9)
C12 0.0548(11) 0.0927(15) 0.0428(11) -0.0009(10) 0.0269(10) -0.0025(10)
C13 0.0580(11) 0.0689(10) 0.0474(11) -0.0066(9) 0.0317(10) -0.0095(8)
C14 0.0516(9) 0.0562(9) 0.0444(10) 0.0007(7) 0.0291(9) -0.0002(7)
N1 0.0532(8) 0.0435(7) 0.0440(8) -0.0013(6) 0.0284(7) -0.0007(6)
O1 0.0551(7) 0.0579(7) 0.0713(8) 0.0052(5) 0.0431(7) 0.0014(6)
O2 0.0538(7) 0.0623(7) 0.0456(7) 0.0003(5) 0.0342(6) -0.0048(5)

loop_
_atom_type_symbol
_atom_type_description
_atom_type_scat_dispersion_real
_atom_type_scat_dispersion_imag
_atom_type_scat_source
C C 0.0033 0.0016 'International Tables Vol C Tables 4.2.6.8 and 6.1.1.4'
H H 0.0000 0.0000 'International Tables Vol C Tables 4.2.6.8 and 6.1.1.4'
N N 0.0061 0.0033 'International Tables Vol C Tables 4.2.6.8 and 6.1.1.4'
O O 0.0106 0.0060 'International Tables Vol C Tables 4.2.6.8 and 6.1.1.4'

loop_
_geom_angle_atom_site_label_1
_geom_angle_atom_site_label_2
_geom_angle_atom_site_label_3
_geom_angle
O1 C1 O2 121.57(14)
O1 C1 C2 129.50(16)
O2 C1 C2 108.93(13)
C7 C2 C3 121.88(14)
C7 C2 C1 108.47(13)
C3 C2 C1 129.63(15)
C4 C3 C2 117.48(17)
C4 C3 H3 121.3
C2 C3 H3 121.3
C3 C4 C5 120.72(16)
C3 C4 H4 119.6
C5 C4 H4 119.6
C6 C5 C4 121.65(15)
C6 C5 H5 119.2
C4 C5 H5 119.2
C5 C6 C7 117.73(16)
C5 C6 H6 121.1
C7 C6 H6 121.1
C2 C7 C6 120.52(14)
C2 C7 C8 109.40(12)
C6 C7 C8 129.98(14)
N1 C8 O2 111.60(11)
N1 C8 C7 114.97(12)
O2 C8 C7 102.41(11)
N1 C8 H8 109.2
O2 C8 H8 109.2
C7 C8 H8 109.2
C14 C9 C10 118.46(14)
C14 C9 N1 122.78(14)
C10 C9 N1 118.69(14)
C11 C10 C9 120.54(16)
C11 C10 H10 119.7
C9 C10 H10 119.7
C10 C11 C12 120.54(17)
C10 C11 H11 119.7
C12 C11 H11 119.7
C13 C12 C11 119.12(17)
C13 C12 H12 120.4
C11 C12 H12 120.4
C12 C13 C14 120.97(17)
C12 C13 H13 119.5
C14 C13 H13 119.5
C13 C14 C9 120.32(15)
C13 C14 H14 119.8
C9 C14 H14 119.8
C8 N1 C9 122.09(13)
C8 N1 H1 115.1(11)
C9 N1 H1 114.5(11)
C1 O2 C8 110.72(11)

loop_
_geom_bond_atom_site_label_1
_geom_bond_atom_site_label_2
_geom_bond_distance
C1 O1 1.2121(18)
C1 O2 1.3428(19)
C1 C2 1.467(2)
C2 C7 1.375(2)
C2 C3 1.380(2)
C3 C4 1.379(2)
C3 H3 0.9300
C4 C5 1.381(3)
C4 H4 0.9300
C5 C6 1.374(2)
C5 H5 0.9300
C6 C7 1.3827(19)
C6 H6 0.9300
C7 C8 1.502(2)
C8 N1 1.400(2)
C8 O2 1.4996(17)
C8 H8 0.9800
C9 C14 1.387(2)
C9 C10 1.389(2)
C9 N1 1.403(2)
C10 C11 1.376(2)
C10 H10 0.9300
C11 C12 1.378(3)
C11 H11 0.9300
C12 C13 1.371(3)
C12 H12 0.9300
C13 C14 1.377(2)
C13 H13 0.9300
C14 H14 0.9300
N1 H1 0.880(18)

loop_
_geom_hbond_atom_site_label_D
_geom_hbond_atom_site_label_H
_geom_hbond_atom_site_label_A
_geom_hbond_site_symmetry_A
_geom_hbond_distance_DH
_geom_hbond_distance_HA
_geom_hbond_distance_DA
_geom_hbond_angle_DHA
N1 H1 O1 2_655 0.880(18) 2.169(18) 3.0117(17) 160.2(14)

loop_
_cod_related_entry_id
_cod_related_entry_database
_cod_related_entry_code
1 ChemSpider 2140003
